data_4504946
loop_
_publ_author_name
'Lewis, Thomas C.'
'Tocher, Derek A.'
'Price, Sarah L.'

_publ_section_title
;
 Investigating Unused Hydrogen Bond Acceptors Using Known and Hypothetical
 Crystal Polymorphism
;
_journal_issue 3
_journal_name_full 'Crystal Growth &amp; Design'
_journal_page_first 983
_journal_paper_doi 10.1021/cg049661o
_journal_volume 5
_journal_year 2005
_chemical_formula_sum 'C3 H7 N3 O5'
_chemical_formula_weight 165.12
_chemical_name_common
;
cyanuric acid dihydrate
;
_chemical_name_systematic
;
 ?
;
_space_group_IT_number 15
_symmetry_cell_setting monoclinic
_symmetry_space_group_name_Hall '-C 2yc'
_symmetry_space_group_name_H-M 'C 1 2/c 1'
_atom_sites_solution_hydrogens geom
_atom_sites_solution_primary direct
_atom_sites_solution_secondary difmap
_audit_creation_method SHELXL-97
_cell_angle_alpha 90.00
_cell_angle_beta 115.239(2)
_cell_angle_gamma 90.00
_cell_formula_units_Z 4
_cell_length_a 12.278(2)
_cell_length_b 6.6757(11)
_cell_length_c 8.6678(14)
_cell_measurement_reflns_used 2031
_cell_measurement_temperature 150(2)
_cell_measurement_theta_max 28.21
_cell_measurement_theta_min 2.60
_cell_volume 642.63(18)
_computing_cell_refinement 'Bruker SAINT'
_computing_data_collection 'Bruker SMART'
_computing_data_reduction 'Bruker SAINT'
_computing_structure_refinement 'SHELXL-97 (Sheldrick, 1997)'
_computing_structure_solution 'SHELXS-97 (Sheldrick, 1990)'
_diffrn_ambient_temperature 150(2)
_diffrn_measured_fraction_theta_full 0.997
_diffrn_measured_fraction_theta_max 0.961
_diffrn_measurement_device_type 'Bruker SMART APEX diffractometer'
_diffrn_measurement_method '\w rotation with narrow frames'
_diffrn_radiation_monochromator graphite
_diffrn_radiation_source 'fine-focus sealed tube'
_diffrn_radiation_type MoK\a
_diffrn_radiation_wavelength 0.71073
_diffrn_reflns_av_R_equivalents 0.0226
_diffrn_reflns_av_sigmaI/netI 0.0215
_diffrn_reflns_limit_h_max 15
_diffrn_reflns_limit_h_min -15
_diffrn_reflns_limit_k_max 8
_diffrn_reflns_limit_k_min -8
_diffrn_reflns_limit_l_max 11
_diffrn_reflns_limit_l_min -11
_diffrn_reflns_number 2677
_diffrn_reflns_theta_full 26.00
_diffrn_reflns_theta_max 28.21
_diffrn_reflns_theta_min 3.56
_diffrn_standards_decay_% 0
_diffrn_standards_number 0
_exptl_absorpt_coefficient_mu 0.162
_exptl_absorpt_correction_T_max 0.9652
_exptl_absorpt_correction_T_min 0.9234
_exptl_absorpt_correction_type multi-scan
_exptl_crystal_colour colourless
_exptl_crystal_density_diffrn 1.707
_exptl_crystal_density_method 'not measured'
_exptl_crystal_description block
_exptl_crystal_F_000 344
_exptl_crystal_size_max 0.50
_exptl_crystal_size_mid 0.41
_exptl_crystal_size_min 0.22
_refine_diff_density_max 0.292
_refine_diff_density_min -0.261
_refine_diff_density_rms 0.045
_refine_ls_extinction_coef 0.096(9)
_refine_ls_extinction_expression Fc^*^=kFc[1+0.001xFc^2^\l^3^/sin(2\q)]^-1/4^
_refine_ls_extinction_method SHELXL
_refine_ls_goodness_of_fit_ref 1.110
_refine_ls_hydrogen_treatment mixed
_refine_ls_matrix_type full
_refine_ls_number_parameters 67
_refine_ls_number_reflns 766
_refine_ls_number_restraints 0
_refine_ls_restrained_S_all 1.110
_refine_ls_R_factor_all 0.0307
_refine_ls_R_factor_gt 0.0300
_refine_ls_shift/su_max 0.000
_refine_ls_shift/su_mean 0.000
_refine_ls_structure_factor_coef Fsqd
_refine_ls_weighting_details 'calc w=1/[\s^2^(Fo^2^)+(0.0494P)^2^+0.3019P] where P=(Fo^2^+2Fc^2^)/3'
_refine_ls_weighting_scheme calc
_refine_ls_wR_factor_gt 0.0880
_refine_ls_wR_factor_ref 0.0885
_reflns_number_gt 737
_reflns_number_total 766
_reflns_threshold_expression I>2\s(I)
_cod_data_source_file cg049661osi20041005_081815.cif
_cod_data_source_block cyanuricaciddihydrate
_cod_original_cell_volume 642.64(18)
_cod_original_sg_symbol_H-M C2/c
_cod_database_code 4504946

loop_
_symmetry_equiv_pos_as_xyz
'x, y, z'
'-x, y, -z+1/2'
'x+1/2, y+1/2, z'
'-x+1/2, y+1/2, -z+1/2'
'-x, -y, -z'
'x, -y, z-1/2'
'-x+1/2, -y+1/2, -z'
'x+1/2, -y+1/2, z-1/2'

loop_
_atom_site_label
_atom_site_type_symbol
_atom_site_fract_x
_atom_site_fract_y
_atom_site_fract_z
_atom_site_U_iso_or_equiv
_atom_site_adp_type
_atom_site_occupancy
_atom_site_symmetry_multiplicity
_atom_site_calc_flag
_atom_site_refinement_flags
O2 O 0.5000 0.68142(16) 0.2500 0.0345(4) Uani 1 2 d S
O6 O 0.36096(7) 0.09465(10) -0.02590(9) 0.0218(3) Uani 1 1 d .
O1W O 0.19648(7) 0.17254(12) 0.63725(10) 0.0245(3) Uani 1 1 d .
N1 N 0.42857(7) 0.39138(12) 0.10900(10) 0.0163(3) Uani 1 1 d .
N5 N 0.5000 0.09222(16) 0.2500 0.0161(3) Uani 1 2 d S
C2 C 0.5000 0.4993(2) 0.2500 0.0182(3) Uani 1 2 d S
C6 C 0.42545(8) 0.18715(14) 0.10196(12) 0.0152(3) Uani 1 1 d .
H1 H 0.3830(14) 0.458(2) 0.023(2) 0.031(4) Uiso 1 1 d .
H5 H 0.5000 -0.042(3) 0.2500 0.027(5) Uiso 1 2 d S
H6 H 0.1875(15) 0.291(3) 0.592(2) 0.047(5) Uiso 1 1 d .
H7 H 0.2553(17) 0.181(2) 0.733(3) 0.042(4) Uiso 1 1 d .

loop_
_atom_site_aniso_label
_atom_site_aniso_U_11
_atom_site_aniso_U_22
_atom_site_aniso_U_33
_atom_site_aniso_U_23
_atom_site_aniso_U_13
_atom_site_aniso_U_12
O2 0.0492(8) 0.0112(5) 0.0275(6) 0.000 0.0014(5) 0.000
O6 0.0251(4) 0.0173(4) 0.0150(4) -0.0016(3) 0.0009(3) -0.0027(3)
O1W 0.0279(5) 0.0192(4) 0.0163(4) -0.0016(3) -0.0002(3) -0.0031(3)
N1 0.0181(5) 0.0134(5) 0.0129(5) 0.0021(3) 0.0022(4) 0.0014(3)
N5 0.0208(6) 0.0091(5) 0.0144(6) 0.000 0.0037(5) 0.000
C2 0.0216(6) 0.0127(6) 0.0171(6) 0.000 0.0052(5) 0.000
C6 0.0159(5) 0.0145(5) 0.0134(5) 0.0002(3) 0.0046(4) -0.0006(3)

loop_
_atom_type_symbol
_atom_type_description
_atom_type_scat_dispersion_real
_atom_type_scat_dispersion_imag
_atom_type_scat_source
C C 0.0033 0.0016 'International Tables Vol C Tables 4.2.6.8 and 6.1.1.4'
H H 0.0000 0.0000 'International Tables Vol C Tables 4.2.6.8 and 6.1.1.4'
N N 0.0061 0.0033 'International Tables Vol C Tables 4.2.6.8 and 6.1.1.4'
O O 0.0106 0.0060 'International Tables Vol C Tables 4.2.6.8 and 6.1.1.4'

loop_
_geom_angle_atom_site_label_1
_geom_angle_atom_site_label_2
_geom_angle_atom_site_label_3
_geom_angle
_geom_angle_site_symmetry_1
_geom_angle_site_symmetry_3
C6 N1 C2 124.18(8) . .
C6 N5 C6 125.01(12) 2_655 .
O2 C2 N1 121.82(6) . .
O2 C2 N1 121.82(6) . 2_655
N1 C2 N1 116.37(12) . 2_655
O6 C6 N1 122.78(8) . .
O6 C6 N5 122.09(9) . .
N1 C6 N5 115.13(9) . .

loop_
_geom_bond_atom_site_label_1
_geom_bond_atom_site_label_2
_geom_bond_distance
_geom_bond_site_symmetry_2
O2 C2 1.2156(18) .
O6 C6 1.2199(12) .
N1 C6 1.3646(13) .
N1 C2 1.3668(11) .
N5 C6 1.3727(10) 2_655
N5 C6 1.3727(10) .
C2 N1 1.3668(11) 2_655

loop_
_geom_hbond_atom_site_label_D
_geom_hbond_atom_site_label_H
_geom_hbond_atom_site_label_A
_geom_hbond_distance_DH
_geom_hbond_distance_HA
_geom_hbond_distance_DA
_geom_hbond_angle_DHA
_geom_hbond_site_symmetry_A
N1 H1 O1W 0.846(18) 1.940(18) 2.7643(11) 164.4(15) 4
N5 H5 O2 0.90(2) 1.85(2) 2.7424(16) 180.0 1_545
O1W H6 O6 0.870(19) 2.12(2) 2.9646(12) 163.8(16) 4
O1W H7 O6 0.84(2) 2.02(2) 2.8009(11) 155.2(16) 1_556

loop_
_geom_torsion_atom_site_label_1
_geom_torsion_atom_site_label_2
_geom_torsion_atom_site_label_3
_geom_torsion_atom_site_label_4
_geom_torsion
_geom_torsion_site_symmetry_1
_geom_torsion_site_symmetry_4
C6 N1 C2 O2 179.74(6) . .
C6 N1 C2 N1 -0.26(6) . 2_655
C2 N1 C6 O6 -179.81(7) . .
C2 N1 C6 N5 0.48(11) . .
C6 N5 C6 O6 -179.93(9) 2_655 .
C6 N5 C6 N1 -0.23(5) 2_655 .
